data_7131389
loop_
_publ_author_name
'Zhou, Haipin'
'Pan, Rui'
'Xu, Menghua'
'Ma, Jiao'
'Lin, Aijun'
'Yao, Hequan'

_publ_section_title
;
 Construction of oxygenated 2-azabicyclo[2.2.1]heptanes <i>via</i>
 palladium-catalyzed 1,2-aminoacyloxylation of cyclopentenes.
;
_journal_issue 24
_journal_name_full 'Chemical communications (Cambridge, England)'
_journal_page_first 3574
_journal_page_last 3577
_journal_paper_doi 10.1039/d2cc06581a
_journal_volume 59
_journal_year 2023
_chemical_absolute_configuration rm
_chemical_formula_moiety 'C21 H23 N O4 S'
_chemical_formula_sum 'C21 H23 N O4 S'
_chemical_formula_weight 385.46
_space_group_crystal_system orthorhombic
_space_group_IT_number 29
_space_group_name_Hall 'P 2c -2ac'
_space_group_name_H-M_alt 'P c a 21'
_atom_sites_solution_hydrogens geom
_atom_sites_solution_primary dual
_audit_creation_date 2020-11-19
_audit_creation_method
;
Olex2 1.2
(compiled 2018.05.29 svn.r3508 for OlexSys, GUI svn.r5506)
;
_audit_update_record
;
2020-11-20 deposited with the CCDC.	2023-02-27 downloaded from the CCDC.
;
_cell_angle_alpha 90
_cell_angle_beta 90
_cell_angle_gamma 90
_cell_formula_units_Z 4
_cell_length_a 16.6782(6)
_cell_length_b 8.0492(3)
_cell_length_c 14.5029(5)
_cell_measurement_reflns_used 7416
_cell_measurement_temperature 170
_cell_measurement_theta_max 25.823
_cell_measurement_theta_min 2.530
_cell_volume 1946.96(12)
_computing_cell_refinement 'SAINT V8.40A (?, 2016)'
_computing_data_reduction 'SAINT V8.40A (?, 2016)'
_computing_molecular_graphics 'Olex2 (Dolomanov et al., 2009)'
_computing_publication_material 'Olex2 (Dolomanov et al., 2009)'
_computing_structure_refinement 'ShelXL (Sheldrick, 2015)'
_computing_structure_solution 'XT (Sheldrick, 2015)'
_diffrn_ambient_temperature 170.0
_diffrn_measured_fraction_theta_full 0.996
_diffrn_measured_fraction_theta_max 0.997
_diffrn_measurement_device_type 'D8 VENTURE'
_diffrn_measurement_method '\f and \w scans'
_diffrn_radiation_type MoK\a
_diffrn_radiation_wavelength 0.71073
_diffrn_reflns_av_R_equivalents 0.0583
_diffrn_reflns_av_unetI/netI 0.0395
_diffrn_reflns_Laue_measured_fraction_full 0.996
_diffrn_reflns_Laue_measured_fraction_max 0.997
_diffrn_reflns_limit_h_max 20
_diffrn_reflns_limit_h_min -20
_diffrn_reflns_limit_k_max 9
_diffrn_reflns_limit_k_min -10
_diffrn_reflns_limit_l_max 18
_diffrn_reflns_limit_l_min -15
_diffrn_reflns_number 21298
_diffrn_reflns_point_group_measured_fraction_full 0.960
_diffrn_reflns_point_group_measured_fraction_max 0.950
_diffrn_reflns_theta_full 25.242
_diffrn_reflns_theta_max 26.405
_diffrn_reflns_theta_min 2.530
_diffrn_standards_number 0
_exptl_absorpt_coefficient_mu 0.193
_exptl_absorpt_correction_T_max 0.7454
_exptl_absorpt_correction_T_min 0.7032
_exptl_absorpt_correction_type multi-scan
_exptl_absorpt_process_details
'SADABS-2016/2 (Bruker,2016/2) was used for absorption correction. wR2(int) was 0.0966 before and 0.0570 after correction. The Ratio of minimum to maximum transmission is 0.9434. The \l/2 correction factor is Not present.'
_exptl_crystal_colour colourless
_exptl_crystal_colour_primary colourless
_exptl_crystal_density_diffrn 1.315
_exptl_crystal_description block
_exptl_crystal_F_000 816
_exptl_crystal_size_max 0.15
_exptl_crystal_size_mid 0.08
_exptl_crystal_size_min 0.05
_refine_diff_density_max 0.175
_refine_diff_density_min -0.218
_refine_diff_density_rms 0.042
_refine_ls_abs_structure_details
;
 Flack x determined using 1299 quotients [(I+)-(I-)]/[(I+)+(I-)]
 (Parsons, Flack and Wagner, Acta Cryst. B69 (2013) 249-259).
;
_refine_ls_abs_structure_Flack 0.02(4)
_refine_ls_extinction_method none
_refine_ls_goodness_of_fit_ref 1.088
_refine_ls_hydrogen_treatment constr
_refine_ls_matrix_type full
_refine_ls_number_parameters 246
_refine_ls_number_reflns 3794
_refine_ls_number_restraints 1
_refine_ls_restrained_S_all 1.088
_refine_ls_R_factor_all 0.0487
_refine_ls_R_factor_gt 0.0355
_refine_ls_shift/su_max 0.000
_refine_ls_shift/su_mean 0.000
_refine_ls_structure_factor_coef Fsqd
_refine_ls_weighting_details 'w=1/[\s^2^(Fo^2^)+(0.0332P)^2^+0.3969P] where P=(Fo^2^+2Fc^2^)/3'
_refine_ls_weighting_scheme calc
_refine_ls_wR_factor_gt 0.0737
_refine_ls_wR_factor_ref 0.0818
_reflns_Friedel_coverage 0.829
_reflns_Friedel_fraction_full 0.920
_reflns_Friedel_fraction_max 0.900
_reflns_number_gt 3282
_reflns_number_total 3794
_reflns_threshold_expression 'I > 2\s(I)'
_cod_data_source_file d2cc06581a2.cif
_cod_data_source_block zz
_cod_depositor_comments 'Adding full bibliography for 7131389.cif.'
_cod_database_code 7131389
_shelx_shelxl_version_number 2018/3
_shelx_space_group_comment
;
The symmetry employed for this shelxl refinement is uniquely defined
by the following loop, which should always be used as a source of
symmetry information in preference to the above space-group names.
They are only intended as comments.
;
_shelx_estimated_absorpt_t_max 0.990
_shelx_estimated_absorpt_t_min 0.972
_olex2_refinement_description
;
1. Fixed Uiso
 At 1.2 times of:
  All C(H) groups, All C(H,H) groups
 At 1.5 times of:
  All C(H,H,H) groups
2.a Ternary CH refined with riding coordinates:
 C12(H12), C11(H11)
2.b Secondary CH2 refined with riding coordinates:
 C7(H7A,H7B), C9(H9A,H9B), C10(H10A,H10B)
2.c Aromatic/amide H refined with riding coordinates:
 C4(H4), C20(H20), C16(H16), C17(H17), C5(H5), C2(H2), C3(H3), C1(H1), C19(H19)
2.d Idealised Me refined as rotating group:
 C14(H14A,H14B,H14C), C21(H21A,H21B,H21C)
;
_olex2_submission_special_instructions 'No special instructions were received'

loop_
_space_group_symop_operation_xyz
'x, y, z'
'-x, -y, z+1/2'
'x+1/2, -y, z'
'-x+1/2, y, z+1/2'

loop_
_atom_site_label
_atom_site_type_symbol
_atom_site_fract_x
_atom_site_fract_y
_atom_site_fract_z
_atom_site_U_iso_or_equiv
_atom_site_adp_type
_atom_site_occupancy
_atom_site_site_symmetry_order
_atom_site_calc_flag
_atom_site_refinement_flags_posn
_atom_site_refinement_flags_adp
_atom_site_refinement_flags_occupancy
_atom_site_disorder_assembly
_atom_site_disorder_group
S1 S 0.43286(4) 1.02494(8) 0.45872(6) 0.02864(18) Uani 1 1 d . . . . .
O1 O 0.45115(14) 1.1661(2) 0.51511(17) 0.0369(6) Uani 1 1 d . . . . .
O2 O 0.36251(13) 1.0251(3) 0.40185(16) 0.0375(6) Uani 1 1 d . . . . .
O4 O 0.29915(13) 0.4927(2) 0.55353(16) 0.0308(5) Uani 1 1 d . . . . .
O3 O 0.21239(13) 0.6202(3) 0.45823(17) 0.0382(5) Uani 1 1 d . . . . .
N1 N 0.42410(15) 0.8684(3) 0.52867(18) 0.0273(6) Uani 1 1 d . . . . .
C8 C 0.47976(18) 0.6465(3) 0.6114(2) 0.0245(6) Uani 1 1 d . . . . .
C13 C 0.23665(18) 0.4960(4) 0.4946(2) 0.0307(7) Uani 1 1 d . . . . .
C7 C 0.46459(17) 0.5890(3) 0.5110(2) 0.0251(6) Uani 1 1 d . . . . .
H7A H 0.510045 0.613941 0.469295 0.030 Uiso 1 1 calc R . . . .
H7B H 0.449960 0.470039 0.506671 0.030 Uiso 1 1 calc R . . . .
C9 C 0.48977(19) 0.8349(4) 0.5961(2) 0.0282(7) Uani 1 1 d . . . . .
H9A H 0.482009 0.897843 0.654004 0.034 Uiso 1 1 calc R . . . .
H9B H 0.543019 0.861729 0.569834 0.034 Uiso 1 1 calc R . . . .
C12 C 0.39319(18) 0.7045(3) 0.4962(2) 0.0264(7) Uani 1 1 d . . . . .
H12 H 0.369406 0.703553 0.432877 0.032 Uiso 1 1 calc R . . . .
C4 C 0.6423(2) 0.3447(4) 0.6855(2) 0.0350(8) Uani 1 1 d . . . . .
H4 H 0.663371 0.240679 0.666268 0.042 Uiso 1 1 calc R . . . .
C10 C 0.39532(19) 0.6202(4) 0.6547(2) 0.0305(7) Uani 1 1 d . . . . .
H10A H 0.389525 0.505818 0.678854 0.037 Uiso 1 1 calc R . . . .
H10B H 0.385777 0.700061 0.705434 0.037 Uiso 1 1 calc R . . . .
C6 C 0.54763(19) 0.5673(4) 0.6639(2) 0.0263(7) Uani 1 1 d . . . . .
C20 C 0.5891(2) 1.0684(4) 0.4043(2) 0.0323(7) Uani 1 1 d . . . . .
H20 H 0.593868 1.143843 0.454418 0.039 Uiso 1 1 calc R . . . .
C15 C 0.51671(19) 0.9889(4) 0.3874(2) 0.0277(7) Uani 1 1 d . . . . .
C16 C 0.5102(2) 0.8784(4) 0.3138(2) 0.0325(8) Uani 1 1 d . . . . .
H16 H 0.460901 0.822911 0.302232 0.039 Uiso 1 1 calc R . . . .
C17 C 0.5756(2) 0.8500(4) 0.2578(2) 0.0331(8) Uani 1 1 d . . . . .
H17 H 0.570794 0.774947 0.207526 0.040 Uiso 1 1 calc R . . . .
C11 C 0.33705(18) 0.6512(4) 0.5742(2) 0.0292(7) Uani 1 1 d . . . . .
H11 H 0.296758 0.739108 0.589169 0.035 Uiso 1 1 calc R . . . .
C5 C 0.57984(19) 0.4158(4) 0.6370(2) 0.0292(7) Uani 1 1 d . . . . .
H5 H 0.558675 0.360335 0.584512 0.035 Uiso 1 1 calc R . . . .
C14 C 0.2035(2) 0.3250(4) 0.4823(3) 0.0401(9) Uani 1 1 d . . . . .
H14A H 0.247366 0.247234 0.469876 0.060 Uiso 1 1 calc GR . . . .
H14B H 0.165844 0.324328 0.430423 0.060 Uiso 1 1 calc GR . . . .
H14C H 0.175402 0.291188 0.538668 0.060 Uiso 1 1 calc GR . . . .
C18 C 0.6484(2) 0.9291(4) 0.2735(2) 0.0330(8) Uani 1 1 d . . . . .
C2 C 0.6420(2) 0.5726(5) 0.7900(3) 0.0481(10) Uani 1 1 d . . . . .
H2 H 0.662983 0.626891 0.842931 0.058 Uiso 1 1 calc R . . . .
C3 C 0.6744(2) 0.4230(4) 0.7617(3) 0.0390(8) Uani 1 1 d . . . . .
H3 H 0.718059 0.374816 0.794228 0.047 Uiso 1 1 calc R . . . .
C1 C 0.5794(2) 0.6439(4) 0.7417(2) 0.0413(9) Uani 1 1 d . . . . .
H1 H 0.557714 0.746831 0.761897 0.050 Uiso 1 1 calc R . . . .
C19 C 0.6545(2) 1.0372(4) 0.3478(2) 0.0353(8) Uani 1 1 d . . . . .
H19 H 0.704126 1.090576 0.360058 0.042 Uiso 1 1 calc R . . . .
C21 C 0.7182(2) 0.9001(5) 0.2098(3) 0.0483(9) Uani 1 1 d . . . . .
H21A H 0.720116 0.782527 0.192454 0.072 Uiso 1 1 calc GR . . . .
H21B H 0.768091 0.930645 0.241182 0.072 Uiso 1 1 calc GR . . . .
H21C H 0.711755 0.968300 0.154335 0.072 Uiso 1 1 calc GR . . . .

loop_
_atom_site_aniso_label
_atom_site_aniso_U_11
_atom_site_aniso_U_22
_atom_site_aniso_U_33
_atom_site_aniso_U_23
_atom_site_aniso_U_13
_atom_site_aniso_U_12
S1 0.0307(4) 0.0189(3) 0.0363(4) 0.0031(4) -0.0016(4) 0.0013(3)
O1 0.0460(14) 0.0186(11) 0.0460(14) -0.0024(10) 0.0045(12) 0.0003(9)
O2 0.0303(13) 0.0344(12) 0.0477(14) 0.0116(11) -0.0069(11) 0.0030(9)
O4 0.0262(12) 0.0246(11) 0.0416(13) 0.0037(9) -0.0023(10) -0.0024(9)
O3 0.0351(12) 0.0381(12) 0.0415(13) 0.0058(12) -0.0004(12) 0.0043(9)
N1 0.0303(14) 0.0183(12) 0.0333(15) 0.0011(10) -0.0023(12) -0.0003(11)
C8 0.0284(16) 0.0197(14) 0.0254(15) -0.0015(12) -0.0004(13) 0.0002(12)
C13 0.0232(16) 0.0362(18) 0.0326(17) -0.0020(15) 0.0042(13) -0.0003(13)
C7 0.0262(16) 0.0208(15) 0.0282(16) -0.0024(13) -0.0002(13) 0.0004(12)
C9 0.0315(17) 0.0216(15) 0.0315(17) -0.0008(13) -0.0050(14) -0.0003(13)
C12 0.0304(17) 0.0184(14) 0.0305(16) -0.0026(12) -0.0023(13) -0.0021(12)
C4 0.0307(18) 0.0370(19) 0.037(2) 0.0055(15) 0.0082(15) 0.0059(14)
C10 0.0334(18) 0.0295(17) 0.0287(17) 0.0002(13) 0.0027(14) 0.0016(14)
C6 0.0276(17) 0.0258(16) 0.0256(16) 0.0050(13) 0.0007(13) -0.0040(13)
C20 0.0382(19) 0.0259(16) 0.0326(18) -0.0048(13) -0.0068(15) -0.0037(14)
C15 0.0329(18) 0.0220(15) 0.0280(16) 0.0044(13) -0.0041(13) -0.0018(13)
C16 0.037(2) 0.0267(17) 0.0334(17) 0.0004(14) -0.0068(15) -0.0038(14)
C17 0.046(2) 0.0240(16) 0.0290(17) -0.0006(13) -0.0038(15) 0.0010(14)
C11 0.0271(16) 0.0218(16) 0.0385(18) -0.0016(13) 0.0023(14) -0.0033(13)
C5 0.0289(17) 0.0291(16) 0.0297(17) -0.0001(14) 0.0010(13) 0.0014(13)
C14 0.0334(19) 0.0351(18) 0.052(2) -0.0059(16) 0.0030(15) -0.0065(14)
C18 0.0381(19) 0.0290(17) 0.0319(18) 0.0086(14) -0.0003(14) 0.0058(15)
C2 0.058(3) 0.050(2) 0.037(2) 0.0027(17) -0.0218(18) -0.002(2)
C3 0.0285(19) 0.048(2) 0.040(2) 0.0148(17) -0.0033(15) 0.0013(16)
C1 0.054(2) 0.0333(19) 0.037(2) -0.0040(15) -0.0128(17) 0.0064(16)
C19 0.0334(18) 0.0312(18) 0.041(2) 0.0019(15) -0.0038(15) -0.0056(15)
C21 0.049(2) 0.050(2) 0.047(2) 0.0047(18) 0.0113(19) 0.0054(18)

loop_
_atom_type_symbol
_atom_type_description
_atom_type_scat_dispersion_real
_atom_type_scat_dispersion_imag
_atom_type_scat_source
C C 0.0033 0.0016 'International Tables Vol C Tables 4.2.6.8 and 6.1.1.4'
H H 0.0000 0.0000 'International Tables Vol C Tables 4.2.6.8 and 6.1.1.4'
N N 0.0061 0.0033 'International Tables Vol C Tables 4.2.6.8 and 6.1.1.4'
O O 0.0106 0.0060 'International Tables Vol C Tables 4.2.6.8 and 6.1.1.4'
S S 0.1246 0.1234 'International Tables Vol C Tables 4.2.6.8 and 6.1.1.4'

loop_
_geom_angle_atom_site_label_1
_geom_angle_atom_site_label_2
_geom_angle_atom_site_label_3
_geom_angle
_geom_angle_site_symmetry_1
_geom_angle_site_symmetry_3
_geom_angle_publ_flag
O1 S1 O2 120.13(14) . . ?
O1 S1 N1 106.12(14) . . ?
O1 S1 C15 107.24(14) . . ?
O2 S1 N1 106.63(13) . . ?
O2 S1 C15 108.17(15) . . ?
N1 S1 C15 108.06(13) . . ?
C13 O4 C11 116.7(2) . . ?
C9 N1 S1 118.90(19) . . ?
C12 N1 S1 121.3(2) . . ?
C12 N1 C9 107.5(2) . . ?
C7 C8 C10 101.0(2) . . ?
C9 C8 C7 100.1(2) . . ?
C9 C8 C10 106.8(2) . . ?
C6 C8 C7 118.2(2) . . ?
C6 C8 C9 114.1(2) . . ?
C6 C8 C10 114.7(2) . . ?
O4 C13 C14 110.1(3) . . ?
O3 C13 O4 123.7(3) . . ?
O3 C13 C14 126.2(3) . . ?
C8 C7 H7A 112.8 . . ?
C8 C7 H7B 112.8 . . ?
H7A C7 H7B 110.3 . . ?
C12 C7 C8 94.4(2) . . ?
C12 C7 H7A 112.8 . . ?
C12 C7 H7B 112.8 . . ?
N1 C9 C8 101.1(2) . . ?
N1 C9 H9A 111.5 . . ?
N1 C9 H9B 111.5 . . ?
C8 C9 H9A 111.5 . . ?
C8 C9 H9B 111.5 . . ?
H9A C9 H9B 109.4 . . ?
N1 C12 C7 103.0(2) . . ?
N1 C12 H12 115.7 . . ?
N1 C12 C11 103.1(2) . . ?
C7 C12 H12 115.7 . . ?
C7 C12 C11 101.7(2) . . ?
C11 C12 H12 115.7 . . ?
C5 C4 H4 119.6 . . ?
C5 C4 C3 120.8(3) . . ?
C3 C4 H4 119.6 . . ?
C8 C10 H10A 110.9 . . ?
C8 C10 H10B 110.9 . . ?
H10A C10 H10B 109.0 . . ?
C11 C10 C8 104.1(2) . . ?
C11 C10 H10A 110.9 . . ?
C11 C10 H10B 110.9 . . ?
C5 C6 C8 121.3(3) . . ?
C5 C6 C1 118.1(3) . . ?
C1 C6 C8 120.6(3) . . ?
C15 C20 H20 120.1 . . ?
C19 C20 H20 120.1 . . ?
C19 C20 C15 119.7(3) . . ?
C20 C15 S1 120.7(2) . . ?
C20 C15 C16 119.8(3) . . ?
C16 C15 S1 119.5(2) . . ?
C15 C16 H16 120.2 . . ?
C17 C16 C15 119.7(3) . . ?
C17 C16 H16 120.2 . . ?
C16 C17 H17 119.4 . . ?
C16 C17 C18 121.2(3) . . ?
C18 C17 H17 119.4 . . ?
O4 C11 C12 111.1(2) . . ?
O4 C11 C10 106.8(2) . . ?
O4 C11 H11 111.9 . . ?
C12 C11 C10 102.7(2) . . ?
C12 C11 H11 111.9 . . ?
C10 C11 H11 111.9 . . ?
C4 C5 C6 120.8(3) . . ?
C4 C5 H5 119.6 . . ?
C6 C5 H5 119.6 . . ?
C13 C14 H14A 109.5 . . ?
C13 C14 H14B 109.5 . . ?
C13 C14 H14C 109.5 . . ?
H14A C14 H14B 109.5 . . ?
H14A C14 H14C 109.5 . . ?
H14B C14 H14C 109.5 . . ?
C17 C18 C21 120.3(3) . . ?
C19 C18 C17 118.5(3) . . ?
C19 C18 C21 121.2(3) . . ?
C3 C2 H2 119.8 . . ?
C3 C2 C1 120.4(3) . . ?
C1 C2 H2 119.8 . . ?
C4 C3 C2 118.9(3) . . ?
C4 C3 H3 120.5 . . ?
C2 C3 H3 120.5 . . ?
C6 C1 H1 119.5 . . ?
C2 C1 C6 121.0(3) . . ?
C2 C1 H1 119.5 . . ?
C20 C19 C18 121.0(3) . . ?
C20 C19 H19 119.5 . . ?
C18 C19 H19 119.5 . . ?
C18 C21 H21A 109.5 . . ?
C18 C21 H21B 109.5 . . ?
C18 C21 H21C 109.5 . . ?
H21A C21 H21B 109.5 . . ?
H21A C21 H21C 109.5 . . ?
H21B C21 H21C 109.5 . . ?

loop_
_geom_bond_atom_site_label_1
_geom_bond_atom_site_label_2
_geom_bond_distance
_geom_bond_site_symmetry_2
_geom_bond_publ_flag
S1 O1 1.433(2) . ?
S1 O2 1.434(2) . ?
S1 N1 1.624(3) . ?
S1 C15 1.763(3) . ?
O4 C13 1.348(4) . ?
O4 C11 1.454(3) . ?
O3 C13 1.201(4) . ?
N1 C9 1.493(4) . ?
N1 C12 1.493(4) . ?
C8 C7 1.549(4) . ?
C8 C9 1.542(4) . ?
C8 C10 1.557(4) . ?
C8 C6 1.506(4) . ?
C13 C14 1.495(4) . ?
C7 H7A 0.9900 . ?
C7 H7B 0.9900 . ?
C7 C12 1.526(4) . ?
C9 H9A 0.9900 . ?
C9 H9B 0.9900 . ?
C12 H12 1.0000 . ?
C12 C11 1.530(4) . ?
C4 H4 0.9500 . ?
C4 C5 1.381(4) . ?
C4 C3 1.380(5) . ?
C10 H10A 0.9900 . ?
C10 H10B 0.9900 . ?
C10 C11 1.540(4) . ?
C6 C5 1.389(4) . ?
C6 C1 1.390(5) . ?
C20 H20 0.9500 . ?
C20 C15 1.388(4) . ?
C20 C19 1.387(5) . ?
C15 C16 1.394(4) . ?
C16 H16 0.9500 . ?
C16 C17 1.379(5) . ?
C17 H17 0.9500 . ?
C17 C18 1.390(5) . ?
C11 H11 1.0000 . ?
C5 H5 0.9500 . ?
C14 H14A 0.9800 . ?
C14 H14B 0.9800 . ?
C14 H14C 0.9800 . ?
C18 C19 1.388(5) . ?
C18 C21 1.504(5) . ?
C2 H2 0.9500 . ?
C2 C3 1.382(5) . ?
C2 C1 1.383(5) . ?
C3 H3 0.9500 . ?
C1 H1 0.9500 . ?
C19 H19 0.9500 . ?
C21 H21A 0.9800 . ?
C21 H21B 0.9800 . ?
C21 H21C 0.9800 . ?
